data_7160896
loop_
_publ_author_name
'Kameshwaran, Chinnagounder'
'Nawaz Khan, Fazlur-Rahman'

_publ_section_title
;
 Ruthenium-Catalyzed Late-Stage C--H Alkenylation of
 N-arylpyridazino[4,5-b] quinolin-1(2H)-ones
;
_journal_name_full 'Organic &amp; Biomolecular Chemistry'
_journal_paper_doi 10.1039/D5OB01511A
_journal_year 2025
_chemical_formula_moiety 'C22 H14 N4 O'
_chemical_formula_sum 'C22 H14 N4 O'
_chemical_formula_weight 350.37
_space_group_crystal_system monoclinic
_space_group_IT_number 14
_space_group_name_Hall '-P 2ybc'
_space_group_name_H-M_alt 'P 1 21/c 1'
_atom_sites_solution_hydrogens geom
_audit_creation_method SHELXL-2019/1
_audit_update_record
;
2025-02-04 deposited with the CCDC.	2025-11-28 downloaded from the CCDC.
;
_cell_angle_alpha 90
_cell_angle_beta 100.513(2)
_cell_angle_gamma 90
_cell_formula_units_Z 4
_cell_length_a 13.3290(6)
_cell_length_b 6.8873(3)
_cell_length_c 19.3643(9)
_cell_measurement_reflns_used 8457
_cell_measurement_temperature 300(2)
_cell_measurement_theta_max 26.83
_cell_measurement_theta_min 3.11
_cell_volume 1747.82(14)
_computing_cell_refinement 'Bruker APEX4/SAINT'
_computing_data_collection 'Bruker APEX4'
_computing_data_reduction 'Bruker APEX4/SAINT'
_computing_molecular_graphics 'Bruker SHELXTL'
_computing_publication_material 'Bruker SHELXTL'
_computing_structure_refinement 'SHELXL-2019/1 (Sheldrick, 2019)'
_computing_structure_solution 'SHELXL-2019/1 (Sheldrick, 2019)'
_diffrn_ambient_temperature 300(2)
_diffrn_measured_fraction_theta_full 0.997
_diffrn_measured_fraction_theta_max 0.998
_diffrn_measurement_device_type 'Bruker D8 QUEST diffractometer with PHOTON II detector'
_diffrn_measurement_method '\f and \w scans'
_diffrn_radiation_type MoK\a
_diffrn_radiation_wavelength 0.71073
_diffrn_reflns_av_R_equivalents 0.0481
_diffrn_reflns_av_unetI/netI 0.0325
_diffrn_reflns_Laue_measured_fraction_full 0.997
_diffrn_reflns_Laue_measured_fraction_max 0.998
_diffrn_reflns_limit_h_max 17
_diffrn_reflns_limit_h_min -17
_diffrn_reflns_limit_k_max 9
_diffrn_reflns_limit_k_min -9
_diffrn_reflns_limit_l_max 25
_diffrn_reflns_limit_l_min -25
_diffrn_reflns_number 32586
_diffrn_reflns_point_group_measured_fraction_full 0.997
_diffrn_reflns_point_group_measured_fraction_max 0.998
_diffrn_reflns_theta_full 25.242
_diffrn_reflns_theta_max 28.303
_diffrn_reflns_theta_min 2.404
_diffrn_source 'i-mu-s microfocus source'
_exptl_absorpt_coefficient_mu 0.085
_exptl_absorpt_correction_T_max 0.7457
_exptl_absorpt_correction_T_min 0.6679
_exptl_absorpt_correction_type multi-scan
_exptl_absorpt_process_details 'SADABS (BRUKER)'
_exptl_crystal_colour yellow
_exptl_crystal_density_diffrn 1.332
_exptl_crystal_description block
_exptl_crystal_F_000 728
_exptl_crystal_size_max 0.237
_exptl_crystal_size_mid 0.186
_exptl_crystal_size_min 0.134
_refine_diff_density_max 0.158
_refine_diff_density_min -0.152
_refine_diff_density_rms 0.031
_refine_ls_extinction_coef 0.023(3)
_refine_ls_extinction_expression Fc^*^=kFc[1+0.001xFc^2^\l^3^/sin(2\q)]^-1/4^
_refine_ls_extinction_method 'SHELXL-2019/1 (Sheldrick 2019)'
_refine_ls_goodness_of_fit_ref 1.042
_refine_ls_hydrogen_treatment constr
_refine_ls_matrix_type full
_refine_ls_number_parameters 245
_refine_ls_number_reflns 4325
_refine_ls_number_restraints 0
_refine_ls_restrained_S_all 1.042
_refine_ls_R_factor_all 0.0942
_refine_ls_R_factor_gt 0.0469
_refine_ls_shift/su_max 0.000
_refine_ls_shift/su_mean 0.000
_refine_ls_structure_factor_coef Fsqd
_refine_ls_weighting_details 'w=1/[\s^2^(Fo^2^)+(0.0579P)^2^+0.3566P] where P=(Fo^2^+2Fc^2^)/3'
_refine_ls_weighting_scheme calc
_refine_ls_wR_factor_gt 0.1170
_refine_ls_wR_factor_ref 0.1504
_reflns_Friedel_coverage 0.000
_reflns_number_gt 2478
_reflns_number_total 4325
_reflns_threshold_expression 'I > 2\s(I)'
_cod_data_source_file d5ob01511a2.cif
_cod_data_source_block HA_3_2HPYI_240125_0m_a
_cod_original_sg_symbol_H-M 'P 21/c'
_cod_database_code 7160896
_shelx_shelxl_version_number 2019/1
_shelx_space_group_comment
;
The symmetry employed for this shelxl refinement is uniquely defined
by the following loop, which should always be used as a source of
symmetry information in preference to the above space-group names.
They are only intended as comments.
;
_shelx_estimated_absorpt_t_min 0.980
_shelx_estimated_absorpt_t_max 0.989

loop_
_space_group_symop_operation_xyz
'x, y, z'
'-x, y+1/2, -z+1/2'
'-x, -y, -z'
'x, -y-1/2, z-1/2'

loop_
_atom_site_label
_atom_site_type_symbol
_atom_site_fract_x
_atom_site_fract_y
_atom_site_fract_z
_atom_site_U_iso_or_equiv
_atom_site_adp_type
_atom_site_occupancy
_atom_site_site_symmetry_order
_atom_site_calc_flag
_atom_site_refinement_flags_posn
_atom_site_refinement_flags_adp
_atom_site_refinement_flags_occupancy
_atom_site_disorder_assembly
_atom_site_disorder_group
O2 O 0.82504(8) 0.5603(2) 0.29483(6) 0.0651(4) Uani 1 1 d . . . . .
N1 N 0.76699(9) 0.54365(19) 0.17846(7) 0.0489(3) Uani 1 1 d . . . . .
N2 N 0.69332(11) 0.5376(2) 0.11908(7) 0.0572(4) Uani 1 1 d . . . . .
N3 N 0.46829(10) 0.54748(19) 0.19566(8) 0.0561(4) Uani 1 1 d . . . . .
N5 N 0.89482(11) 0.3678(3) 0.13875(9) 0.0726(5) Uani 1 1 d . . . . .
C1 C 0.98976(15) 0.3578(4) 0.12474(13) 0.0878(7) Uani 1 1 d . . . . .
H1 H 1.009808 0.242543 0.106242 0.105 Uiso 1 1 calc R U . . .
C2 C 1.05771(16) 0.5044(4) 0.13583(12) 0.0837(7) Uani 1 1 d . . . . .
H2 H 1.122275 0.490255 0.124652 0.100 Uiso 1 1 calc R U . . .
C3 C 1.03045(15) 0.6722(4) 0.16346(12) 0.0848(7) Uani 1 1 d . . . . .
H3 H 1.076130 0.775302 0.171774 0.102 Uiso 1 1 calc R U . . .
C4 C 0.93367(14) 0.6886(3) 0.17922(11) 0.0704(5) Uani 1 1 d . . . . .
H4 H 0.912826 0.801526 0.198826 0.084 Uiso 1 1 calc R U . . .
C5 C 0.75170(12) 0.5527(2) 0.24717(8) 0.0460(4) Uani 1 1 d . . . . .
C6 C 0.64451(11) 0.5502(2) 0.25591(8) 0.0441(4) Uani 1 1 d . . . . .
C7 C 0.56800(11) 0.5474(2) 0.19501(9) 0.0483(4) Uani 1 1 d . . . . .
C8 C 0.59999(13) 0.5420(2) 0.12814(9) 0.0568(4) Uani 1 1 d . . . . .
H8 H 0.549268 0.541704 0.088179 0.068 Uiso 1 1 calc R U . . .
C9 C 0.61648(12) 0.5491(2) 0.32174(9) 0.0478(4) Uani 1 1 d . . . . .
C10 C 0.51094(13) 0.5481(2) 0.32357(10) 0.0536(4) Uani 1 1 d . . . . .
C11 C 0.43976(12) 0.5489(2) 0.25951(11) 0.0556(4) Uani 1 1 d . . . . .
C12 C 0.69188(13) 0.5468(2) 0.38855(9) 0.0534(4) Uani 1 1 d . . . . .
C13 C 0.72296(15) 0.7168(3) 0.42408(10) 0.0700(5) Uani 1 1 d . . . . .
H13 H 0.695263 0.834921 0.406768 0.084 Uiso 1 1 calc R U . . .
C14 C 0.79508(18) 0.7120(4) 0.48527(11) 0.0849(7) Uani 1 1 d . . . . .
H14 H 0.816600 0.826792 0.508660 0.102 Uiso 1 1 calc R U . . .
C15 C 0.83467(19) 0.5381(4) 0.51129(12) 0.0908(7) Uani 1 1 d . . . . .
H15 H 0.884520 0.535168 0.551719 0.109 Uiso 1 1 calc R U . . .
C16 C 0.80157(19) 0.3701(4) 0.47843(12) 0.0952(8) Uani 1 1 d . . . . .
H16 H 0.827347 0.252119 0.497212 0.114 Uiso 1 1 calc R U . . .
C17 C 0.73022(16) 0.3730(3) 0.41755(10) 0.0765(6) Uani 1 1 d . . . . .
H17 H 0.707508 0.256775 0.395672 0.092 Uiso 1 1 calc R U . . .
C18 C 0.47315(15) 0.5469(3) 0.38760(12) 0.0710(6) Uani 1 1 d . . . . .
H18 H 0.518782 0.544255 0.430104 0.085 Uiso 1 1 calc R U . . .
C19 C 0.37126(18) 0.5496(3) 0.38752(15) 0.0842(7) Uani 1 1 d . . . . .
H19 H 0.347675 0.549410 0.429855 0.101 Uiso 1 1 calc R U . . .
C20 C 0.30159(17) 0.5528(3) 0.32400(16) 0.0839(7) Uani 1 1 d . . . . .
H20 H 0.232012 0.555992 0.324639 0.101 Uiso 1 1 calc R U . . .
C21 C 0.33392(14) 0.5512(3) 0.26153(13) 0.0711(6) Uani 1 1 d . . . . .
H21 H 0.286498 0.551564 0.219845 0.085 Uiso 1 1 calc R U . . .
C23 C 0.87024(12) 0.5337(2) 0.16500(8) 0.0499(4) Uani 1 1 d . . . . .

loop_
_atom_site_aniso_label
_atom_site_aniso_U_11
_atom_site_aniso_U_22
_atom_site_aniso_U_33
_atom_site_aniso_U_23
_atom_site_aniso_U_13
_atom_site_aniso_U_12
O2 0.0442(7) 0.0985(10) 0.0523(7) 0.0004(6) 0.0081(5) 0.0017(6)
N1 0.0427(7) 0.0558(8) 0.0481(8) 0.0010(6) 0.0082(6) -0.0002(6)
N2 0.0519(8) 0.0662(9) 0.0515(8) 0.0022(7) 0.0040(7) -0.0035(7)
N3 0.0425(8) 0.0421(7) 0.0823(11) 0.0026(7) 0.0073(7) 0.0004(6)
N5 0.0554(9) 0.0770(11) 0.0891(12) -0.0225(9) 0.0227(8) -0.0023(8)
C1 0.0602(12) 0.1016(17) 0.1058(17) -0.0332(14) 0.0265(11) 0.0042(12)
C2 0.0483(11) 0.121(2) 0.0853(15) -0.0213(13) 0.0202(10) -0.0058(12)
C3 0.0583(12) 0.0995(17) 0.0991(16) -0.0112(13) 0.0210(11) -0.0273(11)
C4 0.0646(12) 0.0664(12) 0.0836(14) -0.0098(10) 0.0225(10) -0.0127(10)
C5 0.0449(9) 0.0440(9) 0.0490(9) 0.0010(7) 0.0086(7) 0.0019(7)
C6 0.0424(8) 0.0327(7) 0.0583(9) 0.0004(7) 0.0124(7) 0.0011(6)
C7 0.0412(8) 0.0354(8) 0.0667(10) 0.0030(7) 0.0062(7) 0.0009(7)
C8 0.0504(10) 0.0591(10) 0.0569(10) 0.0038(8) -0.0009(8) -0.0013(8)
C9 0.0485(9) 0.0353(8) 0.0624(10) -0.0008(7) 0.0173(7) 0.0010(7)
C10 0.0510(9) 0.0365(8) 0.0784(12) 0.0005(8) 0.0253(9) 0.0010(7)
C11 0.0446(9) 0.0315(8) 0.0937(14) 0.0016(8) 0.0206(9) -0.0002(7)
C12 0.0523(9) 0.0587(10) 0.0540(10) -0.0010(8) 0.0226(7) 0.0013(8)
C13 0.0815(13) 0.0654(12) 0.0667(12) -0.0041(10) 0.0228(10) -0.0102(10)
C14 0.0987(16) 0.0979(18) 0.0602(13) -0.0156(12) 0.0207(12) -0.0272(14)
C15 0.0894(16) 0.129(2) 0.0521(12) -0.0038(14) 0.0083(11) 0.0046(15)
C16 0.1208(19) 0.0998(18) 0.0601(13) 0.0018(13) 0.0034(13) 0.0329(15)
C17 0.0972(15) 0.0686(13) 0.0618(12) -0.0036(10) 0.0093(11) 0.0165(11)
C18 0.0666(12) 0.0638(12) 0.0917(14) -0.0009(10) 0.0386(11) -0.0001(9)
C19 0.0727(14) 0.0735(14) 0.121(2) -0.0044(13) 0.0559(15) -0.0046(11)
C20 0.0554(12) 0.0572(12) 0.150(2) -0.0045(13) 0.0483(15) -0.0031(10)
C21 0.0465(10) 0.0470(10) 0.1222(18) 0.0013(10) 0.0216(11) -0.0008(8)
C23 0.0437(8) 0.0610(10) 0.0456(9) 0.0012(8) 0.0101(7) -0.0004(8)

loop_
_atom_type_symbol
_atom_type_description
_atom_type_scat_dispersion_real
_atom_type_scat_dispersion_imag
_atom_type_scat_source
C C 0.0033 0.0016 'International Tables Vol C Tables 4.2.6.8 and 6.1.1.4'
H H 0.0000 0.0000 'International Tables Vol C Tables 4.2.6.8 and 6.1.1.4'
N N 0.0061 0.0033 'International Tables Vol C Tables 4.2.6.8 and 6.1.1.4'
O O 0.0106 0.0060 'International Tables Vol C Tables 4.2.6.8 and 6.1.1.4'

loop_
_geom_angle_atom_site_label_1
_geom_angle_atom_site_label_2
_geom_angle_atom_site_label_3
_geom_angle
_geom_angle_site_symmetry_1
_geom_angle_site_symmetry_3
_geom_angle_publ_flag
N2 N1 C5 126.86(13) . . ?
N2 N1 C23 114.00(12) . . ?
C5 N1 C23 119.12(13) . . ?
C8 N2 N1 116.56(14) . . ?
C7 N3 C11 117.02(15) . . ?
C23 N5 C1 115.62(16) . . ?
N5 C1 C2 124.1(2) . . ?
N5 C1 H1 118.0 . . ?
C2 C1 H1 118.0 . . ?
C1 C2 C3 118.86(19) . . ?
C1 C2 H2 120.6 . . ?
C3 C2 H2 120.6 . . ?
C2 C3 C4 119.08(19) . . ?
C2 C3 H3 120.5 . . ?
C4 C3 H3 120.5 . . ?
C23 C4 C3 117.55(19) . . ?
C23 C4 H4 121.2 . . ?
C3 C4 H4 121.2 . . ?
O2 C5 N1 119.49(14) . . ?
O2 C5 C6 125.22(14) . . ?
N1 C5 C6 115.29(13) . . ?
C9 C6 C7 119.43(14) . . ?
C9 C6 C5 122.31(14) . . ?
C7 C6 C5 118.26(14) . . ?
N3 C7 C6 124.23(16) . . ?
N3 C7 C8 118.01(15) . . ?
C6 C7 C8 117.76(14) . . ?
N2 C8 C7 125.21(15) . . ?
N2 C8 H8 117.4 . . ?
C7 C8 H8 117.4 . . ?
C6 C9 C10 117.22(15) . . ?
C6 C9 C12 123.04(13) . . ?
C10 C9 C12 119.74(14) . . ?
C9 C10 C11 119.22(16) . . ?
C9 C10 C18 122.32(18) . . ?
C11 C10 C18 118.46(16) . . ?
N3 C11 C10 122.87(14) . . ?
N3 C11 C21 118.05(18) . . ?
C10 C11 C21 119.08(18) . . ?
C17 C12 C13 118.49(18) . . ?
C17 C12 C9 120.31(16) . . ?
C13 C12 C9 121.18(16) . . ?
C12 C13 C14 120.3(2) . . ?
C12 C13 H13 119.9 . . ?
C14 C13 H13 119.9 . . ?
C15 C14 C13 119.9(2) . . ?
C15 C14 H14 120.1 . . ?
C13 C14 H14 120.1 . . ?
C16 C15 C14 120.3(2) . . ?
C16 C15 H15 119.9 . . ?
C14 C15 H15 119.9 . . ?
C15 C16 C17 120.4(2) . . ?
C15 C16 H16 119.8 . . ?
C17 C16 H16 119.8 . . ?
C16 C17 C12 120.6(2) . . ?
C16 C17 H17 119.7 . . ?
C12 C17 H17 119.7 . . ?
C19 C18 C10 120.8(2) . . ?
C19 C18 H18 119.6 . . ?
C10 C18 H18 119.6 . . ?
C18 C19 C20 120.3(2) . . ?
C18 C19 H19 119.9 . . ?
C20 C19 H19 119.9 . . ?
C21 C20 C19 121.06(19) . . ?
C21 C20 H20 119.5 . . ?
C19 C20 H20 119.5 . . ?
C20 C21 C11 120.3(2) . . ?
C20 C21 H21 119.9 . . ?
C11 C21 H21 119.9 . . ?
N5 C23 C4 124.80(16) . . ?
N5 C23 N1 114.97(14) . . ?
C4 C23 N1 120.23(16) . . ?

loop_
_geom_bond_atom_site_label_1
_geom_bond_atom_site_label_2
_geom_bond_distance
_geom_bond_site_symmetry_2
_geom_bond_publ_flag
O2 C5 1.2169(18) . ?
N1 N2 1.3697(18) . ?
N1 C5 1.384(2) . ?
N1 C23 1.4482(19) . ?
N2 C8 1.288(2) . ?
N3 C7 1.331(2) . ?
N3 C11 1.358(2) . ?
N5 C23 1.316(2) . ?
N5 C1 1.343(2) . ?
C1 C2 1.347(3) . ?
C1 H1 0.9300 . ?
C2 C3 1.351(3) . ?
C2 H2 0.9300 . ?
C3 C4 1.383(3) . ?
C3 H3 0.9300 . ?
C4 C23 1.358(2) . ?
C4 H4 0.9300 . ?
C5 C6 1.469(2) . ?
C6 C9 1.392(2) . ?
C6 C7 1.411(2) . ?
C7 C8 1.436(2) . ?
C8 H8 0.9300 . ?
C9 C10 1.414(2) . ?
C9 C12 1.486(2) . ?
C10 C11 1.418(3) . ?
C10 C18 1.421(3) . ?
C11 C21 1.418(2) . ?
C12 C17 1.380(3) . ?
C12 C13 1.383(3) . ?
C13 C14 1.383(3) . ?
C13 H13 0.9300 . ?
C14 C15 1.367(3) . ?
C14 H14 0.9300 . ?
C15 C16 1.355(3) . ?
C15 H15 0.9300 . ?
C16 C17 1.373(3) . ?
C16 H16 0.9300 . ?
C17 H17 0.9300 . ?
C18 C19 1.358(3) . ?
C18 H18 0.9300 . ?
C19 C20 1.400(4) . ?
C19 H19 0.9300 . ?
C20 C21 1.356(3) . ?
C20 H20 0.9300 . ?
C21 H21 0.9300 . ?

loop_
_geom_torsion_atom_site_label_1
_geom_torsion_atom_site_label_2
_geom_torsion_atom_site_label_3
_geom_torsion_atom_site_label_4
_geom_torsion
_geom_torsion_site_symmetry_1
_geom_torsion_site_symmetry_2
_geom_torsion_site_symmetry_3
_geom_torsion_site_symmetry_4
_geom_torsion_publ_flag
C5 N1 N2 C8 0.5(2) . . . . ?
C23 N1 N2 C8 178.65(14) . . . . ?
C23 N5 C1 C2 -0.2(3) . . . . ?
N5 C1 C2 C3 0.8(4) . . . . ?
C1 C2 C3 C4 -0.3(4) . . . . ?
C2 C3 C4 C23 -0.8(3) . . . . ?
N2 N1 C5 O2 -178.88(15) . . . . ?
C23 N1 C5 O2 3.0(2) . . . . ?
N2 N1 C5 C6 1.8(2) . . . . ?
C23 N1 C5 C6 -176.37(13) . . . . ?
O2 C5 C6 C9 -2.5(2) . . . . ?
N1 C5 C6 C9 176.88(13) . . . . ?
O2 C5 C6 C7 177.99(15) . . . . ?
N1 C5 C6 C7 -2.7(2) . . . . ?
C11 N3 C7 C6 -0.5(2) . . . . ?
C11 N3 C7 C8 178.78(14) . . . . ?
C9 C6 C7 N3 1.3(2) . . . . ?
C5 C6 C7 N3 -179.09(14) . . . . ?
C9 C6 C7 C8 -177.94(14) . . . . ?
C5 C6 C7 C8 1.6(2) . . . . ?
N1 N2 C8 C7 -1.8(2) . . . . ?
N3 C7 C8 N2 -178.62(16) . . . . ?
C6 C7 C8 N2 0.7(3) . . . . ?
C7 C6 C9 C10 -0.9(2) . . . . ?
C5 C6 C9 C10 179.56(14) . . . . ?
C7 C6 C9 C12 178.41(14) . . . . ?
C5 C6 C9 C12 -1.1(2) . . . . ?
C6 C9 C10 C11 -0.2(2) . . . . ?
C12 C9 C10 C11 -179.57(14) . . . . ?
C6 C9 C10 C18 180.00(15) . . . . ?
C12 C9 C10 C18 0.7(2) . . . . ?
C7 N3 C11 C10 -0.7(2) . . . . ?
C7 N3 C11 C21 179.31(14) . . . . ?
C9 C10 C11 N3 1.1(2) . . . . ?
C18 C10 C11 N3 -179.12(15) . . . . ?
C9 C10 C11 C21 -178.94(14) . . . . ?
C18 C10 C11 C21 0.8(2) . . . . ?
C6 C9 C12 C17 -86.9(2) . . . . ?
C10 C9 C12 C17 92.38(19) . . . . ?
C6 C9 C12 C13 95.02(19) . . . . ?
C10 C9 C12 C13 -85.7(2) . . . . ?
C17 C12 C13 C14 3.5(3) . . . . ?
C9 C12 C13 C14 -178.41(16) . . . . ?
C12 C13 C14 C15 -1.0(3) . . . . ?
C13 C14 C15 C16 -1.8(3) . . . . ?
C14 C15 C16 C17 1.9(4) . . . . ?
C15 C16 C17 C12 0.6(3) . . . . ?
C13 C12 C17 C16 -3.3(3) . . . . ?
C9 C12 C17 C16 178.55(19) . . . . ?
C9 C10 C18 C19 178.74(17) . . . . ?
C11 C10 C18 C19 -1.0(3) . . . . ?
C10 C18 C19 C20 0.3(3) . . . . ?
C18 C19 C20 C21 0.7(3) . . . . ?
C19 C20 C21 C11 -0.9(3) . . . . ?
N3 C11 C21 C20 -179.96(16) . . . . ?
C10 C11 C21 C20 0.1(2) . . . . ?
C1 N5 C23 C4 -1.0(3) . . . . ?
C1 N5 C23 N1 178.78(17) . . . . ?
C3 C4 C23 N5 1.5(3) . . . . ?
C3 C4 C23 N1 -178.28(17) . . . . ?
N2 N1 C23 N5 -66.41(19) . . . . ?
C5 N1 C23 N5 111.94(17) . . . . ?
N2 N1 C23 C4 113.43(17) . . . . ?
C5 N1 C23 C4 -68.2(2) . . . . ?
